data_2205036
loop_
_publ_author_name
'Tu, Qi-Dong'
'Yin, Ye-Gao'
'He, Jun'
'Xiang, Jing'
'Li, Dan'
'Ng, Seik Weng'

_publ_section_title
;<i>catena</i>-Poly[[[(4'-phenyl-2,2':6',2''-terpyridine-\k^3^<i>N</i>,<i>N</i>',<i>N</i>'')zinc(II)]-\m-terephthalato-\k^2^<i>O</i>:<i>O</i>']
 monohydrate]
;
_journal_issue 2
_journal_name_full 'Acta Crystallographica Section E'
_journal_page_first m254
_journal_page_last m256
_journal_paper_doi 10.1107/S1600536805000127
_journal_volume 61
_journal_year 2005
_chemical_formula_iupac '[Zn (C8 H4 O4) (C21 H15 N3)] , H2 O'
_chemical_formula_moiety 'C29 H19 N3 O4 Zn , H2 O'
_chemical_formula_sum 'C29 H21 N3 O5 Zn'
_chemical_formula_weight 556.86
_chemical_name_systematic
;
catena-Poly[[[(4'-phenyl-2,2':6',2''-terpyridine-\k^3^N,N',N'')zinc(II)]-
\m-terephthalato-\k^2^O:O'] monohydrate]
;
_space_group_IT_number 2
_symmetry_cell_setting triclinic
_symmetry_space_group_name_Hall '-P 1'
_symmetry_space_group_name_H-M 'P -1'
_atom_sites_solution_hydrogens geom
_atom_sites_solution_primary direct
_atom_sites_solution_secondary difmap
_audit_creation_method SHELXL97
_cell_angle_alpha 77.4000(10)
_cell_angle_beta 71.9610(10)
_cell_angle_gamma 65.4370(10)
_cell_formula_units_Z 2
_cell_length_a 9.3325(8)
_cell_length_b 10.7217(9)
_cell_length_c 14.2612(12)
_cell_measurement_reflns_used 2041
_cell_measurement_temperature 295(2)
_cell_measurement_theta_max 21.8
_cell_measurement_theta_min 2.5
_cell_volume 1227.44(18)
_computing_cell_refinement 'SAINT (Bruker, 2002)'
_computing_data_collection 'SMART (Bruker, 2002)'
_computing_data_reduction SMART
_computing_molecular_graphics 'ORTEPII (Johnson, 1976)'
_computing_publication_material SHELXL97
_computing_structure_refinement 'SHELXL97 (Sheldrick, 1997)'
_computing_structure_solution 'SHELXS97 (Sheldrick, 1997)'
_diffrn_ambient_temperature 295(2)
_diffrn_measured_fraction_theta_full 0.97
_diffrn_measured_fraction_theta_max 0.97
_diffrn_measurement_device_type 'Bruker APEX area-detector'
_diffrn_measurement_method '\f and \w'
_diffrn_radiation_monochromator graphite
_diffrn_radiation_source 'fine-focus sealed tube'
_diffrn_radiation_type MoK\a
_diffrn_radiation_wavelength 0.71073
_diffrn_reflns_av_R_equivalents 0.0292
_diffrn_reflns_av_sigmaI/netI 0.0546
_diffrn_reflns_limit_h_max 11
_diffrn_reflns_limit_h_min -12
_diffrn_reflns_limit_k_max 13
_diffrn_reflns_limit_k_min -13
_diffrn_reflns_limit_l_max 18
_diffrn_reflns_limit_l_min -17
_diffrn_reflns_number 10674
_diffrn_reflns_theta_full 27.5
_diffrn_reflns_theta_max 27.5
_diffrn_reflns_theta_min 1.5
_diffrn_standards_decay_% 0
_diffrn_standards_interval_count 0
_diffrn_standards_interval_time 0
_diffrn_standards_number 0
_exptl_absorpt_coefficient_mu 1.047
_exptl_absorpt_correction_T_max 0.921
_exptl_absorpt_correction_T_min 0.713
_exptl_absorpt_correction_type multi-scan
_exptl_absorpt_process_details '(SADABS; Bruker, 2002)'
_exptl_crystal_colour colourless
_exptl_crystal_density_diffrn 1.507
_exptl_crystal_density_meas ?
_exptl_crystal_density_method .
_exptl_crystal_description needle
_exptl_crystal_F_000 572
_exptl_crystal_size_max 0.29
_exptl_crystal_size_mid 0.09
_exptl_crystal_size_min 0.08
_refine_diff_density_max 0.53
_refine_diff_density_min -0.40
_refine_ls_extinction_method none
_refine_ls_goodness_of_fit_ref 1.115
_refine_ls_hydrogen_treatment mixed
_refine_ls_matrix_type full
_refine_ls_number_parameters 351
_refine_ls_number_reflns 5482
_refine_ls_number_restraints 3
_refine_ls_restrained_S_all 1.114
_refine_ls_R_factor_all 0.0813
_refine_ls_R_factor_gt 0.0592
_refine_ls_shift/su_max 0.001
_refine_ls_shift/su_mean 0.000
_refine_ls_structure_factor_coef Fsqd
_refine_ls_weighting_details 'calc w = 1/[\s^2^(Fo^2^)+(0.0746P)^2^] where P=(Fo^2^+2Fc^2^)/3'
_refine_ls_weighting_scheme calc
_refine_ls_wR_factor_gt 0.1360
_refine_ls_wR_factor_ref 0.1512
_reflns_number_gt 4213
_reflns_number_total 5482
_reflns_threshold_expression I>2\s(I)
_cod_data_source_file cv6436.cif
_cod_data_source_block I
_cod_depositor_comments
;
The following automatic conversions were performed:
'_symmetry_cell_setting' value 'Triclinic' changed to 'triclinic'
according to '/home/saulius/struct/CIF-dictionaries/cif_core.dic'
dictionary named 'cif_core.dic' version 2.4.1 from 2010-06-29.

Automatic conversion script
Id: cif_fix_enum 1527 2010-12-29 10:47:43Z saulius 

The following automatic conversions were performed:

'_symmetry_cell_setting' value 'Triclinic' changed to 'triclinic'
according to /home/saulius/struct/CIF-dictionaries/cif_core.dic
dictionary named 'cif_core.dic' version 2.4.1 from 2010-06-29.

Automatic conversion script
Id: cif_fix_values 1715 2011-07-08 13:25:40Z adriana 
;
_cod_database_code 2205036
_cod_database_fobs_code 2205036

loop_
_symmetry_equiv_pos_as_xyz
'x, y, z'
'-x, -y, -z'

loop_
_atom_site_label
_atom_site_fract_x
_atom_site_fract_y
_atom_site_fract_z
_atom_site_U_iso_or_equiv
_atom_site_adp_type
_atom_site_calc_flag
_atom_site_refinement_flags
_atom_site_occupancy
_atom_site_type_symbol
Zn1 0.55742(5) 0.80056(4) 0.80567(3) 0.03709(16) Uani d . 1 Zn
O1 0.6874(3) 0.7143(3) 0.68536(18) 0.0489(7) Uani d . 1 O
O2 0.8503(4) 0.5453(3) 0.7677(2) 0.0670(9) Uani d . 1 O
O3 0.4106(3) 0.9897(3) 0.77249(19) 0.0503(7) Uani d . 1 O
O4 0.1823(4) 1.1036(3) 0.7250(2) 0.0617(8) Uani d . 1 O
O1W 1.0925(5) 0.3219(5) 0.8351(3) 0.0839(12) Uani d D 1 O
H1W1 1.031(4) 0.397(2) 0.809(3) 0.066(15) Uiso d D 1 H
H1W2 1.067(6) 0.256(3) 0.830(4) 0.071(19) Uiso d D 1 H
N1 0.3846(4) 0.6989(3) 0.8445(2) 0.0438(8) Uani d . 1 N
N2 0.5113(3) 0.7594(3) 0.9581(2) 0.0350(7) Uani d . 1 N
N3 0.7246(4) 0.8593(3) 0.8443(2) 0.0407(7) Uani d . 1 N
C1 0.3308(6) 0.6656(5) 0.7803(3) 0.0543(11) Uani d . 1 C
H1 0.3655 0.6906 0.7130 0.065 Uiso calc R 1 H
C2 0.2282(5) 0.5970(5) 0.8089(3) 0.0562(11) Uani d . 1 C
H2 0.1906 0.5782 0.7623 0.067 Uiso calc R 1 H
C3 0.1804(5) 0.5557(5) 0.9083(3) 0.0608(12) Uani d . 1 C
H3 0.1125 0.5063 0.9296 0.073 Uiso calc R 1 H
C4 0.2346(5) 0.5887(4) 0.9758(3) 0.0502(10) Uani d . 1 C
H4 0.2033 0.5624 1.0432 0.060 Uiso calc R 1 H
C5 0.3352(4) 0.6609(4) 0.9416(3) 0.0377(8) Uani d . 1 C
C6 0.4022(4) 0.7033(4) 1.0072(3) 0.0383(8) Uani d . 1 C
C7 0.3563(5) 0.6868(4) 1.1099(3) 0.0415(9) Uani d . 1 C
H7 0.2802 0.6471 1.1430 0.050 Uiso calc R 1 H
C8 0.4280(4) 0.7318(4) 1.1631(3) 0.0406(9) Uani d . 1 C
C9 0.5411(4) 0.7898(4) 1.1097(3) 0.0393(8) Uani d . 1 C
H9 0.5893 0.8211 1.1428 0.047 Uiso calc R 1 H
C10 0.5821(4) 0.8011(4) 1.0075(3) 0.0372(8) Uani d . 1 C
C11 0.7058(4) 0.8580(4) 0.9421(3) 0.0377(8) Uani d . 1 C
C12 0.7962(5) 0.9018(5) 0.9773(3) 0.0531(11) Uani d . 1 C
H12 0.7805 0.9010 1.0451 0.064 Uiso calc R 1 H
C13 0.9121(6) 0.9474(5) 0.9090(4) 0.0634(13) Uani d . 1 C
H13 0.9750 0.9780 0.9308 0.076 Uiso calc R 1 H
C14 0.9330(5) 0.9472(5) 0.8099(3) 0.0557(11) Uani d . 1 C
H14 1.0113 0.9757 0.7634 0.067 Uiso calc R 1 H
C15 0.8360(5) 0.9041(5) 0.7806(3) 0.0525(10) Uani d . 1 C
H15 0.8485 0.9062 0.7131 0.063 Uiso calc R 1 H
C16 0.3821(5) 0.7180(4) 1.2732(3) 0.0421(9) Uani d . 1 C
C17 0.2233(5) 0.7366(4) 1.3264(3) 0.0497(10) Uani d . 1 C
H17 0.1441 0.7557 1.2930 0.060 Uiso calc R 1 H
C18 0.1830(6) 0.7268(5) 1.4286(3) 0.0603(12) Uani d . 1 C
H18 0.0758 0.7428 1.4635 0.072 Uiso calc R 1 H
C19 0.2990(7) 0.6937(5) 1.4791(3) 0.0665(14) Uani d . 1 C
H19 0.2712 0.6856 1.5481 0.080 Uiso calc R 1 H
C20 0.4576(7) 0.6725(5) 1.4273(3) 0.0640(13) Uani d . 1 C
H20 0.5371 0.6483 1.4615 0.077 Uiso calc R 1 H
C21 0.4990(5) 0.6870(4) 1.3249(3) 0.0489(10) Uani d . 1 C
H21 0.6052 0.6761 1.2905 0.059 Uiso calc R 1 H
C22 0.8120(4) 0.6050(4) 0.6897(3) 0.0397(8) Uani d . 1 C
C23 0.8520(4) 0.6085(4) 0.5075(3) 0.0388(8) Uani d . 1 C
H23 0.7527 0.6823 0.5120 0.047 Uiso calc R 1 H
C24 0.9103(4) 0.5502(4) 0.5916(2) 0.0351(8) Uani d . 1 C
C25 1.0596(4) 0.4421(4) 0.5834(3) 0.0405(9) Uani d . 1 C
H25 1.1009 0.4030 0.6391 0.049 Uiso calc R 1 H
C26 0.3292(5) 1.0370(4) 0.7069(3) 0.0429(9) Uani d . 1 C
C27 0.5817(5) 1.0008(4) 0.5657(3) 0.0477(10) Uani d . 1 C
H27 0.6369 1.0019 0.6096 0.057 Uiso calc R 1 H
C28 0.4197(5) 1.0149(4) 0.5997(3) 0.0404(8) Uani d . 1 C
C29 0.3388(5) 1.0148(4) 0.5331(3) 0.0475(10) Uani d . 1 C
H29 0.2300 1.0253 0.5550 0.057 Uiso calc R 1 H

loop_
_atom_site_aniso_label
_atom_site_aniso_U_11
_atom_site_aniso_U_22
_atom_site_aniso_U_33
_atom_site_aniso_U_12
_atom_site_aniso_U_13
_atom_site_aniso_U_23
Zn1 0.0409(3) 0.0384(3) 0.0265(2) -0.01083(18) -0.00405(17) -0.00720(16)
O1 0.0528(16) 0.0461(16) 0.0295(13) -0.0015(13) -0.0031(12) -0.0130(11)
O2 0.084(2) 0.0573(19) 0.0306(15) 0.0020(16) -0.0138(15) -0.0074(13)
O3 0.0638(18) 0.0382(15) 0.0428(15) -0.0079(13) -0.0197(14) -0.0057(12)
O4 0.0470(17) 0.069(2) 0.066(2) -0.0176(16) -0.0129(15) -0.0095(16)
O1W 0.086(3) 0.082(3) 0.071(2) -0.001(2) -0.038(2) -0.016(2)
N1 0.0500(19) 0.0484(19) 0.0338(16) -0.0183(16) -0.0085(14) -0.0088(14)
N2 0.0375(16) 0.0356(16) 0.0309(15) -0.0131(13) -0.0069(12) -0.0048(12)
N3 0.0404(17) 0.0444(18) 0.0343(16) -0.0159(14) -0.0040(13) -0.0059(13)
C1 0.070(3) 0.060(3) 0.040(2) -0.029(2) -0.017(2) -0.0064(19)
C2 0.060(3) 0.067(3) 0.055(3) -0.025(2) -0.021(2) -0.019(2)
C3 0.062(3) 0.072(3) 0.062(3) -0.040(3) -0.003(2) -0.024(2)
C4 0.051(2) 0.061(3) 0.042(2) -0.028(2) 0.0009(18) -0.0153(19)
C5 0.0373(19) 0.0377(19) 0.0348(19) -0.0101(16) -0.0045(15) -0.0119(15)
C6 0.042(2) 0.038(2) 0.0360(19) -0.0148(16) -0.0104(16) -0.0063(15)
C7 0.047(2) 0.044(2) 0.0339(19) -0.0206(18) -0.0065(16) -0.0028(16)
C8 0.042(2) 0.041(2) 0.0326(18) -0.0100(17) -0.0087(16) -0.0030(15)
C9 0.045(2) 0.042(2) 0.0344(19) -0.0174(17) -0.0132(16) -0.0040(16)
C10 0.0370(19) 0.0311(18) 0.0386(19) -0.0086(15) -0.0103(15) -0.0010(15)
C11 0.0374(19) 0.0350(19) 0.0383(19) -0.0111(16) -0.0114(15) -0.0014(15)
C12 0.060(3) 0.065(3) 0.044(2) -0.031(2) -0.023(2) 0.005(2)
C13 0.067(3) 0.078(3) 0.063(3) -0.047(3) -0.024(2) 0.011(2)
C14 0.049(2) 0.060(3) 0.056(3) -0.027(2) -0.011(2) 0.009(2)
C15 0.050(2) 0.063(3) 0.043(2) -0.026(2) -0.0067(19) 0.000(2)
C16 0.058(2) 0.039(2) 0.0294(18) -0.0202(18) -0.0115(17) 0.0006(15)
C17 0.058(3) 0.061(3) 0.037(2) -0.032(2) -0.0106(19) -0.0003(19)
C18 0.078(3) 0.075(3) 0.037(2) -0.049(3) 0.002(2) -0.005(2)
C19 0.109(4) 0.084(3) 0.027(2) -0.062(3) -0.014(2) 0.002(2)
C20 0.095(4) 0.074(3) 0.045(2) -0.049(3) -0.034(3) 0.009(2)
C21 0.055(2) 0.052(2) 0.042(2) -0.021(2) -0.0166(19) -0.0028(18)
C22 0.044(2) 0.036(2) 0.0327(19) -0.0128(17) -0.0021(16) -0.0073(15)
C23 0.0342(18) 0.0357(19) 0.0372(19) -0.0040(15) -0.0066(15) -0.0073(15)
C24 0.0385(19) 0.0347(19) 0.0283(17) -0.0124(15) -0.0005(14) -0.0095(14)
C25 0.044(2) 0.042(2) 0.0309(18) -0.0109(17) -0.0086(16) -0.0056(15)
C26 0.049(2) 0.0274(18) 0.056(2) -0.0158(17) -0.0178(19) -0.0028(17)
C27 0.051(2) 0.049(2) 0.050(2) -0.0198(19) -0.0249(19) 0.0037(18)
C28 0.049(2) 0.0278(18) 0.045(2) -0.0125(16) -0.0213(17) 0.0040(15)
C29 0.045(2) 0.046(2) 0.054(2) -0.0196(19) -0.0182(19) 0.0023(19)

loop_
_atom_type_symbol
_atom_type_description
_atom_type_scat_dispersion_real
_atom_type_scat_dispersion_imag
_atom_type_scat_source
C C 0.0033 0.0016 'International Tables Vol C Tables 4.2.6.8 and 6.1.1.4'
H H 0.0000 0.0000 'International Tables Vol C Tables 4.2.6.8 and 6.1.1.4'
N N 0.0061 0.0033 'International Tables Vol C Tables 4.2.6.8 and 6.1.1.4'
O O 0.0106 0.0060 'International Tables Vol C Tables 4.2.6.8 and 6.1.1.4'
Zn Zn 0.2839 1.4301 'International Tables Vol C Tables 4.2.6.8 and 6.1.1.4'

loop_
_geom_angle_atom_site_label_1
_geom_angle_atom_site_label_2
_geom_angle_atom_site_label_3
_geom_angle_site_symmetry_1
_geom_angle_site_symmetry_3
_geom_angle
_geom_angle_publ_flag
O1 Zn1 O3 . . 109.80(10) yes
O1 Zn1 N1 . . 96.40(10) yes
O1 Zn1 N2 . . 141.60(10) yes
O1 Zn1 N3 . . 102.30(10) yes
O3 Zn1 N1 . . 98.60(10) yes
O3 Zn1 N2 . . 108.60(10) yes
O3 Zn1 N3 . . 96.10(10) yes
N1 Zn1 N2 . . 75.30(10) yes
N1 Zn1 N3 . . 150.80(10) yes
N2 Zn1 N3 . . 76.00(10) yes
C22 O1 Zn1 . . 118.8(2) no
C26 O3 Zn1 . . 130.3(2) no
H1W1 O1W H1W2 . . 108(2) no
C1 N1 C5 . . 118.1(3) no
C1 N1 Zn1 . . 125.8(3) no
C5 N1 Zn1 . . 116.0(2) no
C6 N2 C10 . . 120.4(3) no
C6 N2 Zn1 . . 120.4(2) no
C10 N2 Zn1 . . 119.0(2) no
C15 N3 C11 . . 118.2(3) no
C15 N3 Zn1 . . 125.8(3) no
C11 N3 Zn1 . . 115.8(2) no
N1 C1 C2 . . 123.0(4) no
N1 C1 H1 . . 118.5 no
C2 C1 H1 . . 118.5 no
C1 C2 C3 . . 118.8(4) no
C1 C2 H2 . . 120.6 no
C3 C2 H2 . . 120.6 no
C2 C3 C4 . . 119.2(4) no
C2 C3 H3 . . 120.4 no
C4 C3 H3 . . 120.4 no
C5 C4 C3 . . 118.7(4) no
C5 C4 H4 . . 120.6 no
C3 C4 H4 . . 120.6 no
N1 C5 C4 . . 122.2(4) no
N1 C5 C6 . . 113.9(3) no
C4 C5 C6 . . 123.9(3) no
N2 C6 C7 . . 122.0(3) no
N2 C6 C5 . . 114.0(3) no
C7 C6 C5 . . 124.0(3) no
C6 C7 C8 . . 118.4(3) no
C6 C7 H7 . . 120.8 no
C8 C7 H7 . . 120.8 no
C9 C8 C7 . . 118.2(3) no
C9 C8 C16 . . 121.1(4) no
C7 C8 C16 . . 120.7(3) no
C10 C9 C8 . . 120.1(3) no
C10 C9 H9 . . 120.0 no
C8 C9 H9 . . 120.0 no
N2 C10 C9 . . 121.0(3) no
N2 C10 C11 . . 114.1(3) no
C9 C10 C11 . . 124.9(3) no
N3 C11 C12 . . 122.2(3) no
N3 C11 C10 . . 114.1(3) no
C12 C11 C10 . . 123.6(3) no
C11 C12 C13 . . 118.2(4) no
C11 C12 H12 . . 120.9 no
C13 C12 H12 . . 120.9 no
C14 C13 C12 . . 119.7(4) no
C14 C13 H13 . . 120.1 no
C12 C13 H13 . . 120.1 no
C13 C14 C15 . . 118.5(4) no
C13 C14 H14 . . 120.7 no
C15 C14 H14 . . 120.7 no
N3 C15 C14 . . 123.1(4) no
N3 C15 H15 . . 118.5 no
C14 C15 H15 . . 118.5 no
C17 C16 C21 . . 118.8(3) no
C17 C16 C8 . . 121.3(4) no
C21 C16 C8 . . 119.8(4) no
C18 C17 C16 . . 120.1(4) no
C18 C17 H17 . . 119.9 no
C16 C17 H17 . . 119.9 no
C19 C18 C17 . . 120.7(4) no
C19 C18 H18 . . 119.6 no
C17 C18 H18 . . 119.6 no
C18 C19 C20 . . 119.7(4) no
C18 C19 H19 . . 120.2 no
C20 C19 H19 . . 120.2 no
C21 C20 C19 . . 120.4(4) no
C21 C20 H20 . . 119.8 no
C19 C20 H20 . . 119.8 no
C20 C21 C16 . . 120.2(4) no
C20 C21 H21 . . 119.9 no
C16 C21 H21 . . 119.9 no
O2 C22 O1 . . 123.6(3) no
O2 C22 C24 . . 121.5(3) no
O1 C22 C24 . . 114.8(3) no
C24 C23 C25 . 2_766 120.7(3) no
C24 C23 H23 . . 119.7 no
C25 C23 H23 2_766 . 119.7 no
C25 C24 C23 . . 119.0(3) no
C25 C24 C22 . . 121.0(3) no
C23 C24 C22 . . 120.0(3) no
C24 C25 C23 . 2_766 120.3(3) no
C24 C25 H25 . . 119.8 no
C23 C25 H25 2_766 . 119.8 no
O4 C26 O3 . . 123.8(4) no
O4 C26 C28 . . 117.9(4) no
O3 C26 C28 . . 118.3(3) no
C29 C27 C28 2_676 . 120.3(4) no
C29 C27 H27 2_676 . 119.8 no
C28 C27 H27 . . 119.8 no
C29 C28 C27 . . 119.0(4) no
C29 C28 C26 . . 119.9(4) no
C27 C28 C26 . . 121.0(4) no
C28 C29 C27 . 2_676 120.7(4) no
C28 C29 H29 . . 119.7 no
C27 C29 H29 2_676 . 119.7 no

loop_
_geom_bond_atom_site_label_1
_geom_bond_atom_site_label_2
_geom_bond_site_symmetry_2
_geom_bond_distance
_geom_bond_publ_flag
Zn1 O1 . 1.934(2) yes
Zn1 O3 . 1.972(3) yes
Zn1 N1 . 2.177(3) yes
Zn1 N2 . 2.065(3) yes
Zn1 N3 . 2.153(3) yes
O1 C22 . 1.269(4) no
O2 C22 . 1.232(4) no
O3 C26 . 1.273(5) no
O4 C26 . 1.226(5) no
O1W H1W1 . 0.854(10) no
O1W H1W2 . 0.856(10) no
N1 C1 . 1.340(5) no
N1 C5 . 1.346(5) no
N2 C6 . 1.332(5) no
N2 C10 . 1.343(5) no
N3 C15 . 1.333(5) no
N3 C11 . 1.348(5) no
C1 C2 . 1.355(6) no
C1 H1 . 0.9300 no
C2 C3 . 1.380(6) no
C2 H2 . 0.9300 no
C3 C4 . 1.380(6) no
C3 H3 . 0.9300 no
C4 C5 . 1.370(5) no
C4 H4 . 0.9300 no
C5 C6 . 1.503(5) no
C6 C7 . 1.386(5) no
C7 C8 . 1.414(5) no
C7 H7 . 0.9300 no
C8 C9 . 1.386(5) no
C8 C16 . 1.485(5) no
C9 C10 . 1.378(5) no
C9 H9 . 0.9300 no
C10 C11 . 1.499(5) no
C11 C12 . 1.371(5) no
C12 C13 . 1.392(6) no
C12 H12 . 0.9300 no
C13 C14 . 1.366(6) no
C13 H13 . 0.9300 no
C14 C15 . 1.368(6) no
C14 H14 . 0.9300 no
C15 H15 . 0.9300 no
C16 C17 . 1.392(5) no
C16 C21 . 1.391(5) no
C17 C18 . 1.380(5) no
C17 H17 . 0.9300 no
C18 C19 . 1.367(7) no
C18 H18 . 0.9300 no
C19 C20 . 1.380(7) no
C19 H19 . 0.9300 no
C20 C21 . 1.381(6) no
C20 H20 . 0.9300 no
C21 H21 . 0.9300 no
C22 C24 . 1.504(5) no
C23 C24 . 1.385(5) no
C23 C25 2_766 1.389(5) no
C23 H23 . 0.9300 no
C24 C25 . 1.383(5) no
C25 C23 2_766 1.389(5) no
C25 H25 . 0.9300 no
C26 C28 . 1.516(5) no
C27 C29 2_676 1.385(6) no
C27 C28 . 1.390(5) no
C27 H27 . 0.9300 no
C28 C29 . 1.385(5) no
C29 C27 2_676 1.385(6) no
C29 H29 . 0.9300 no

loop_
_geom_hbond_atom_site_label_D
_geom_hbond_atom_site_label_H
_geom_hbond_atom_site_label_A
_geom_hbond_site_symmetry_A
_geom_hbond_distance_DH
_geom_hbond_distance_HA
_geom_hbond_distance_DA
_geom_hbond_angle_DHA
_geom_hbond_publ_flag
O1W H1W1 O2 . 0.850(10) 1.92(2) 2.759(5) 166(4) yes
O1W H1W2 O4 1_645 0.860(10) 2.16(4) 2.793(6) 130(5) ye

loop_
_geom_torsion_atom_site_label_1
_geom_torsion_atom_site_label_2
_geom_torsion_atom_site_label_3
_geom_torsion_atom_site_label_4
_geom_torsion_site_symmetry_1
_geom_torsion_site_symmetry_4
_geom_torsion
_geom_torsion_publ_flag
O3 Zn1 O1 C22 . . 165.0(3) no
N2 Zn1 O1 C22 . . -19.1(4) no
N3 Zn1 O1 C22 . . 63.9(3) no
N1 Zn1 O1 C22 . . -93.5(3) no
O1 Zn1 O3 C26 . . 40.1(4) no
N2 Zn1 O3 C26 . . -137.2(3) no
N3 Zn1 O3 C26 . . 145.5(4) no
N1 Zn1 O3 C26 . . -59.9(4) no
O1 Zn1 N1 C1 . . -34.8(3) no
O3 Zn1 N1 C1 . . 76.3(3) no
N2 Zn1 N1 C1 . . -176.6(4) no
N3 Zn1 N1 C1 . . -164.4(3) no
O1 Zn1 N1 C5 . . 141.6(3) no
O3 Zn1 N1 C5 . . -107.2(3) no
N2 Zn1 N1 C5 . . -0.1(3) no
N3 Zn1 N1 C5 . . 12.1(4) no
O1 Zn1 N2 C6 . . -85.3(3) no
O3 Zn1 N2 C6 . . 90.7(3) no
N3 Zn1 N2 C6 . . -177.5(3) no
N1 Zn1 N2 C6 . . -3.6(3) no
O1 Zn1 N2 C10 . . 100.6(3) no
O3 Zn1 N2 C10 . . -83.5(3) no
N3 Zn1 N2 C10 . . 8.3(2) no
N1 Zn1 N2 C10 . . -177.8(3) no
O1 Zn1 N3 C15 . . 36.2(3) no
O3 Zn1 N3 C15 . . -75.6(3) no
N2 Zn1 N3 C15 . . 176.7(4) no
N1 Zn1 N3 C15 . . 164.6(3) no
O1 Zn1 N3 C11 . . -148.2(3) no
O3 Zn1 N3 C11 . . 100.0(3) no
N2 Zn1 N3 C11 . . -7.7(2) no
N1 Zn1 N3 C11 . . -19.8(4) no
C5 N1 C1 C2 . . 0.7(6) no
Zn1 N1 C1 C2 . . 177.2(3) no
N1 C1 C2 C3 . . -2.1(7) no
C1 C2 C3 C4 . . 1.8(7) no
C2 C3 C4 C5 . . -0.4(7) no
C1 N1 C5 C4 . . 0.8(6) no
Zn1 N1 C5 C4 . . -175.9(3) no
C1 N1 C5 C6 . . -179.9(3) no
Zn1 N1 C5 C6 . . 3.3(4) no
C3 C4 C5 N1 . . -1.0(6) no
C3 C4 C5 C6 . . 179.9(4) no
C10 N2 C6 C7 . . 0.6(5) no
Zn1 N2 C6 C7 . . -173.5(3) no
C10 N2 C6 C5 . . -179.5(3) no
Zn1 N2 C6 C5 . . 6.4(4) no
N1 C5 C6 N2 . . -6.2(5) no
C4 C5 C6 N2 . . 173.1(3) no
N1 C5 C6 C7 . . 173.8(3) no
C4 C5 C6 C7 . . -7.0(6) no
N2 C6 C7 C8 . . 0.2(6) no
C5 C6 C7 C8 . . -179.7(3) no
C6 C7 C8 C9 . . -0.2(5) no
C6 C7 C8 C16 . . 179.3(3) no
C7 C8 C9 C10 . . -0.7(5) no
C16 C8 C9 C10 . . 179.8(3) no
C6 N2 C10 C9 . . -1.5(5) no
Zn1 N2 C10 C9 . . 172.7(3) no
C6 N2 C10 C11 . . 178.2(3) no
Zn1 N2 C10 C11 . . -7.6(4) no
C8 C9 C10 N2 . . 1.5(5) no
C8 C9 C10 C11 . . -178.1(3) no
C15 N3 C11 C12 . . 0.5(6) no
Zn1 N3 C11 C12 . . -175.5(3) no
C15 N3 C11 C10 . . -177.9(3) no
Zn1 N3 C11 C10 . . 6.1(4) no
N2 C10 C11 N3 . . 0.7(4) no
C9 C10 C11 N3 . . -179.7(3) no
N2 C10 C11 C12 . . -177.7(3) no
C9 C10 C11 C12 . . 2.0(6) no
N3 C11 C12 C13 . . -0.8(6) no
C10 C11 C12 C13 . . 177.5(4) no
C11 C12 C13 C14 . . -0.1(7) no
C12 C13 C14 C15 . . 1.3(7) no
C11 N3 C15 C14 . . 0.7(6) no
Zn1 N3 C15 C14 . . 176.3(3) no
C13 C14 C15 N3 . . -1.6(7) no
C9 C8 C16 C17 . . 143.1(4) no
C7 C8 C16 C17 . . -36.4(5) no
C9 C8 C16 C21 . . -36.4(6) no
C7 C8 C16 C21 . . 144.1(4) no
C21 C16 C17 C18 . . 1.2(6) no
C8 C16 C17 C18 . . -178.3(4) no
C16 C17 C18 C19 . . -2.4(7) no
C17 C18 C19 C20 . . 1.2(8) no
C18 C19 C20 C21 . . 1.2(7) no
C19 C20 C21 C16 . . -2.5(7) no
C17 C16 C21 C20 . . 1.3(6) no
C8 C16 C21 C20 . . -179.3(4) no
Zn1 O1 C22 O2 . . 4.4(5) no
Zn1 O1 C22 C24 . . -176.7(2) no
C25 C23 C24 C25 2_766 . 1.1(6) no
C25 C23 C24 C22 2_766 . -179.2(3) no
O2 C22 C24 C25 . . -9.2(6) no
O1 C22 C24 C25 . . 171.9(3) no
O2 C22 C24 C23 . . 171.1(4) no
O1 C22 C24 C23 . . -7.8(5) no
C23 C24 C25 C23 . 2_766 -1.1(6) no
C22 C24 C25 C23 . 2_766 179.2(3) no
Zn1 O3 C26 O4 . . 126.2(4) no
Zn1 O3 C26 C28 . . -56.4(5) no
C29 C27 C28 C29 2_676 . -0.8(6) no
C29 C27 C28 C26 2_676 . -177.9(3) no
O4 C26 C28 C29 . . -27.1(5) no
O3 C26 C28 C29 . . 155.3(4) no
O4 C26 C28 C27 . . 150.0(4) no
O3 C26 C28 C27 . . -27.6(5) no
C27 C28 C29 C27 . 2_676 0.8(6) no
C26 C28 C29 C27 . 2_676 177.9(3) no
